data_7703635
loop_
_publ_author_name
'Kitagawa, Yuichi'
'Kumagai, Marina'
'Ferreira da Rosa, P. P.'
'Fushimi, Koji'
'Hasegawa, Yasuchika'

_publ_section_title
;
 First demonstration of the \p-f orbital interaction depending on the
 coordination geometry in Eu(iii) luminophores.
;
_journal_issue 10
_journal_name_full 'Dalton transactions (Cambridge, England : 2003)'
_journal_page_first 3098
_journal_page_last 3101
_journal_paper_doi 10.1039/d0dt00528b
_journal_volume 49
_journal_year 2020
_chemical_formula_moiety 'C83 H49 Eu F18 O8 P2'
_chemical_formula_sum 'C83 H49 Eu F18 O8 P2'
_chemical_formula_weight 1730.12
_space_group_crystal_system monoclinic
_space_group_IT_number 14
_space_group_name_Hall '-P 2yn'
_space_group_name_H-M_alt 'P 1 21/n 1'
_atom_sites_solution_hydrogens geom
_atom_sites_solution_primary dual
_audit_creation_date 2019-08-27
_audit_creation_method
;
Olex2 1.2
(compiled 2018.05.29 svn.r3508 for OlexSys, GUI svn.r5506)
;
_audit_update_record
;
2019-12-17 deposited with the CCDC.	2020-02-21 downloaded from the CCDC.
;
_cell_angle_alpha 90
_cell_angle_beta 107.500(2)
_cell_angle_gamma 90
_cell_formula_units_Z 4
_cell_length_a 23.3898(4)
_cell_length_b 14.3443(2)
_cell_length_c 25.8557(4)
_cell_measurement_reflns_used 47463
_cell_measurement_temperature 123
_cell_measurement_theta_max 28.9470
_cell_measurement_theta_min 1.8590
_cell_volume 8273.4(2)
_computing_cell_refinement 'CrysAlisPro 1.171.39.43a (Rigaku OD, 2018)'
_computing_data_collection 'CrysAlisPro 1.171.39.43a (Rigaku OD, 2018)'
_computing_data_reduction 'CrysAlisPro 1.171.39.43a (Rigaku OD, 2018)'
_computing_molecular_graphics 'Olex2 (Dolomanov et al., 2009)'
_computing_publication_material 'Olex2 (Dolomanov et al., 2009)'
_computing_structure_refinement 'ShelXL (Sheldrick, 2015)'
_computing_structure_solution 'ShelXT (Sheldrick, 2015)'
_diffrn_ambient_temperature 123
_diffrn_detector 'CCD plate'
_diffrn_measured_fraction_theta_full 0.999
_diffrn_measured_fraction_theta_max 0.871
_diffrn_measurement_details
;
List of Runs (angles in degrees, time in seconds):

  # Type    Start    End  Width  t~exp~   \w     \q     \k     \f   Frames
#--------------------------------------------------------------------------
  1  \w    -42.00 -16.00   0.50    3.52    --   -7.30  53.00 -96.00   52
  2  \w    -76.00 -49.00   0.50    3.52    --   -7.30  53.00 -96.00   54
  3  \w     30.00  94.00   0.50    3.52    --    5.00  53.00 -96.00  128
  4  \w     29.00  55.00   0.50    3.52    --    5.00  57.00 -30.00   52
  5  \w    -80.00 -33.00   0.50    3.52    --    5.00  43.00 -30.00   94
  6  \w     -5.00  23.00   0.50    3.52    --    5.00  43.00 -30.00   56
  7  \w     68.00  93.00   0.50    3.52    --    5.00  43.00 -30.00   50
  8  \w    -65.00 -15.00   0.50    3.52    --    5.00  14.00  90.00  100
  9  \w    -96.00  82.00   0.50    3.52    --   -7.30  14.00 -60.00  356
 10  \w     16.00  57.00   0.50    3.52    --   -7.30  53.00 -96.00   82
;
_diffrn_measurement_device 'four-circle diffractometer'
_diffrn_measurement_device_type 'XtaLAB AFC11 (RCD3): quarter-chi single'
_diffrn_measurement_method '\w scans'
_diffrn_orient_matrix_type 'CrysAlisPro convention (1999,Acta A55,543-557)'
_diffrn_orient_matrix_UB_11 -0.0132667000
_diffrn_orient_matrix_UB_12 -0.0394611000
_diffrn_orient_matrix_UB_13 -0.0155479000
_diffrn_orient_matrix_UB_21 0.0203076000
_diffrn_orient_matrix_UB_22 0.0041621000
_diffrn_orient_matrix_UB_23 -0.0154719000
_diffrn_orient_matrix_UB_31 0.0205646000
_diffrn_orient_matrix_UB_32 -0.0294706000
_diffrn_orient_matrix_UB_33 0.0186189000
_diffrn_radiation_monochromator mirror
_diffrn_radiation_probe x-ray
_diffrn_radiation_type MoK\a
_diffrn_radiation_wavelength 0.71073
_diffrn_reflns_av_R_equivalents 0.0407
_diffrn_reflns_av_unetI/netI 0.0340
_diffrn_reflns_Laue_measured_fraction_full 0.999
_diffrn_reflns_Laue_measured_fraction_max 0.871
_diffrn_reflns_limit_h_max 29
_diffrn_reflns_limit_h_min -31
_diffrn_reflns_limit_k_max 18
_diffrn_reflns_limit_k_min -18
_diffrn_reflns_limit_l_max 33
_diffrn_reflns_limit_l_min -33
_diffrn_reflns_number 116157
_diffrn_reflns_point_group_measured_fraction_full 0.999
_diffrn_reflns_point_group_measured_fraction_max 0.871
_diffrn_reflns_theta_full 25.242
_diffrn_reflns_theta_max 28.973
_diffrn_reflns_theta_min 1.826
_diffrn_source 'Rotating-anode X-ray tube (dual wavelength)'
_diffrn_source_type 'Rigaku (Mo) X-ray DW Source'
_exptl_absorpt_coefficient_mu 0.889
_exptl_absorpt_correction_T_max 1.00000
_exptl_absorpt_correction_T_min 0.77017
_exptl_absorpt_correction_type multi-scan
_exptl_absorpt_process_details
;
CrysAlisPro 1.171.39.43a (Rigaku Oxford Diffraction, 2018)
Empirical absorption correction using spherical harmonics,
 implemented in SCALE3 ABSPACK scaling algorithm.
;
_exptl_crystal_colour colourless
_exptl_crystal_colour_primary colourless
_exptl_crystal_density_diffrn 1.389
_exptl_crystal_description block
_exptl_crystal_F_000 3464
_exptl_crystal_size_max 0.787
_exptl_crystal_size_mid 0.126
_exptl_crystal_size_min 0.105
_refine_diff_density_max 1.414
_refine_diff_density_min -1.206
_refine_diff_density_rms 0.110
_refine_ls_extinction_method none
_refine_ls_goodness_of_fit_ref 1.109
_refine_ls_hydrogen_treatment constr
_refine_ls_matrix_type full
_refine_ls_number_parameters 1009
_refine_ls_number_reflns 19129
_refine_ls_number_restraints 0
_refine_ls_restrained_S_all 1.109
_refine_ls_R_factor_all 0.0681
_refine_ls_R_factor_gt 0.0541
_refine_ls_shift/su_max 0.002
_refine_ls_shift/su_mean 0.000
_refine_ls_structure_factor_coef Fsqd
_refine_ls_weighting_details 'w=1/[\s^2^(Fo^2^)+(0.0196P)^2^+51.3076P] where P=(Fo^2^+2Fc^2^)/3'
_refine_ls_weighting_scheme calc
_refine_ls_wR_factor_gt 0.1270
_refine_ls_wR_factor_ref 0.1321
_reflns_Friedel_coverage 0.000
_reflns_number_gt 15476
_reflns_number_total 19129
_reflns_threshold_expression 'I > 2\s(I)'
_cod_data_source_file d0dt00528b2.cif
_cod_data_source_block euhfapipo
_cod_depositor_comments 'Adding full bibliography for 7703635.cif.'
_cod_database_code 7703635
_shelx_shelxl_version_number 2018/1
_chemical_oxdiff_formula 'C H Eu O P F'
_shelx_space_group_comment
;
The symmetry employed for this shelxl refinement is uniquely defined
by the following loop, which should always be used as a source of
symmetry information in preference to the above space-group names.
They are only intended as comments.
;
_reflns_odcompleteness_completeness 99.67
_reflns_odcompleteness_iscentric 1
_reflns_odcompleteness_theta 26.32
_olex2_refinement_description
;
1. Fixed Uiso
 At 1.2 times of:
  All C(H) groups
2.a Aromatic/amide H refined with riding coordinates:
 C010(H010), C012(H012), C016(H016), C019(H019), C01F(H01F), C01G(H01G),
 C01H(H01H), C01N(H01N), C01P(H01P), C01Q(H01Q), C01R(H01R), C01T(H01T),
 C01W(H01W), C01Z(H01Z), C022(H022), C023(H023), C024(H024), C026(H026),
 C028(H028), C029(H029), C02B(H02B), C02C(H02C), C02D(H02D), C02G(H02G),
 C02I(H02I), C02J(H02J), C02L(H02L), C02M(H02M), C02N(H02N), C02O(H02O),
 C02P(H02P), C02R(H02R), C02S(H02S), C02T(H02T), C02U(H02U), C02V(H02V),
 C02Z(H02Z), C030(H030), C031(H031), C032(H032), C033(H033), C034(H034),
 C035(H035), C036(H036), C037(H037), C038(H038), C039(H039), C03A(H03A),
 C03B(H03B)
;
_olex2_submission_special_instructions 'No special instructions were received'
_oxdiff_exptl_absorpt_empirical_details
;
Empirical correction (ABSPACK) includes:
- Absorption correction using spherical harmonics
- Frame scaling
;
_oxdiff_exptl_absorpt_empirical_full_max 1.216
_oxdiff_exptl_absorpt_empirical_full_min 0.807

loop_
_space_group_symop_operation_xyz
'x, y, z'
'-x+1/2, y+1/2, -z+1/2'
'-x, -y, -z'
'x-1/2, -y-1/2, z-1/2'

loop_
_atom_site_label
_atom_site_type_symbol
_atom_site_fract_x
_atom_site_fract_y
_atom_site_fract_z
_atom_site_U_iso_or_equiv
_atom_site_adp_type
_atom_site_occupancy
_atom_site_site_symmetry_order
_atom_site_calc_flag
_atom_site_refinement_flags_posn
_atom_site_refinement_flags_adp
_atom_site_refinement_flags_occupancy
_atom_site_disorder_assembly
_atom_site_disorder_group
Eu01 Eu 0.41504(2) 0.74389(2) 0.63914(2) 0.02089(6) Uani 1 1 d . . . . .
P002 P 0.28858(5) 0.79180(8) 0.51061(5) 0.0223(2) Uani 1 1 d . . . . .
P003 P 0.45443(5) 0.52368(8) 0.72150(5) 0.0235(2) Uani 1 1 d . . . . .
F006 F 0.41517(14) 0.8831(2) 0.81790(12) 0.0426(8) Uani 1 1 d . . . . .
F007 F 0.21237(13) 0.6190(2) 0.61835(12) 0.0424(8) Uani 1 1 d . . . . .
F008 F 0.18615(14) 0.6999(2) 0.67654(15) 0.0486(8) Uani 1 1 d . . . . .
F009 F 0.32112(14) 0.9017(2) 0.80358(14) 0.0474(8) Uani 1 1 d . . . . .
F00A F 0.36764(17) 0.9874(2) 0.76168(13) 0.0490(8) Uani 1 1 d . . . . .
O00B O 0.34508(14) 0.7772(2) 0.55609(13) 0.0287(7) Uani 1 1 d . . . . .
O00C O 0.31937(14) 0.6942(2) 0.64641(12) 0.0241(6) Uani 1 1 d . . . . .
F00D F 0.50071(17) 0.8744(2) 0.50537(15) 0.0513(9) Uani 1 1 d . . . . .
O00E O 0.43038(16) 0.9085(2) 0.63249(14) 0.0313(7) Uani 1 1 d . . . . .
O00F O 0.51686(15) 0.7760(2) 0.68963(13) 0.0318(7) Uani 1 1 d . . . . .
F00G F 0.24473(15) 0.5831(2) 0.70261(14) 0.0499(9) Uani 1 1 d . . . . .
O00H O 0.39705(14) 0.8225(2) 0.71463(13) 0.0278(7) Uani 1 1 d . . . . .
O00I O 0.43917(14) 0.6225(2) 0.70238(13) 0.0283(7) Uani 1 1 d . . . . .
F00K F 0.36692(18) 0.4490(2) 0.53969(17) 0.0591(10) Uani 1 1 d . . . . .
F00L F 0.63074(14) 0.7560(3) 0.74706(14) 0.0554(9) Uani 1 1 d . . . . .
O00M O 0.41405(14) 0.6039(2) 0.58845(13) 0.0276(7) Uani 1 1 d . . . . .
F00N F 0.4008(2) 0.4745(3) 0.47316(14) 0.0627(11) Uani 1 1 d . . . . .
O00O O 0.47369(15) 0.7673(2) 0.57885(13) 0.0310(7) Uani 1 1 d . . . . .
F00P F 0.63393(16) 0.7789(3) 0.66620(16) 0.0647(11) Uani 1 1 d . . . . .
F00Q F 0.65382(16) 0.8904(3) 0.72319(18) 0.0705(12) Uani 1 1 d . . . . .
F00R F 0.46066(18) 0.4334(2) 0.55057(16) 0.0597(10) Uani 1 1 d . . . . .
F00S F 0.43269(18) 1.0639(3) 0.57138(16) 0.0632(11) Uani 1 1 d . . . . .
F00U F 0.5032(2) 0.7568(3) 0.45605(16) 0.0786(14) Uani 1 1 d . . . . .
F00V F 0.51268(19) 1.1099(3) 0.63011(18) 0.0765(14) Uani 1 1 d . . . . .
F00W F 0.4297(2) 1.1002(3) 0.6503(2) 0.0833(14) Uani 1 1 d . . . . .
F00X F 0.57092(18) 0.7727(4) 0.5309(2) 0.0885(16) Uani 1 1 d . . . . .
C00Y C 0.2248(2) 0.8136(3) 0.53435(17) 0.0236(9) Uani 1 1 d . . . . .
C00Z C 0.4569(2) 0.5695(3) 0.82884(18) 0.0249(9) Uani 1 1 d . . . . .
C010 C 0.2989(2) 0.7827(3) 0.71739(18) 0.0251(9) Uani 1 1 d . . . . .
H010 H 0.269944 0.795677 0.734334 0.030 Uiso 1 1 calc R . . . .
C011 C 0.2286(2) 0.8809(3) 0.57740(18) 0.0253(9) Uani 1 1 d . . . . .
C012 C 0.2809(2) 0.9359(3) 0.59957(19) 0.0276(10) Uani 1 1 d . . . . .
H012 H 0.313496 0.930109 0.586179 0.033 Uiso 1 1 calc R . . . .
C013 C 0.28745(19) 0.7151(3) 0.67602(18) 0.0238(9) Uani 1 1 d . . . . .
C014 C 0.2316(2) 0.6545(3) 0.66812(19) 0.0274(10) Uani 1 1 d . . . . .
C015 C 0.12231(19) 0.7723(3) 0.53177(18) 0.0249(9) Uani 1 1 d . . . . .
C016 C 0.3796(2) 0.6704(3) 0.8424(2) 0.0308(10) Uani 1 1 d . . . . .
H016 H 0.344232 0.703865 0.828274 0.037 Uiso 1 1 calc R . . . .
C017 C 0.3529(2) 0.8299(3) 0.73300(17) 0.0238(9) Uani 1 1 d . . . . .
C018 C 0.1255(2) 0.8352(3) 0.57454(18) 0.0263(9) Uani 1 1 d . . . . .
C019 C 0.4040(2) 0.6218(3) 0.80842(19) 0.0275(10) Uani 1 1 d . . . . .
H019 H 0.385273 0.623501 0.771212 0.033 Uiso 1 1 calc R . . . .
C01A C 0.0696(2) 0.7165(3) 0.50959(18) 0.0271(10) Uani 1 1 d . . . . .
C01B C 0.4845(2) 0.5187(3) 0.79447(18) 0.0254(9) Uani 1 1 d . . . . .
C01C C 0.5386(2) 0.5097(3) 0.90816(17) 0.0254(9) Uani 1 1 d . . . . .
C01D C 0.3640(2) 0.9009(3) 0.7797(2) 0.0289(10) Uani 1 1 d . . . . .
C01E C 0.5096(2) 0.4767(3) 0.69325(18) 0.0277(10) Uani 1 1 d . . . . .
C01F C 0.4081(2) 0.6692(3) 0.8982(2) 0.0322(11) Uani 1 1 d . . . . .
H01F H 0.392079 0.703137 0.921202 0.039 Uiso 1 1 calc R . . . .
C01G C 0.1739(2) 0.7641(3) 0.51304(18) 0.0249(9) Uani 1 1 d . . . . .
H01G H 0.172280 0.722733 0.484928 0.030 Uiso 1 1 calc R . . . .
C01H C 0.5336(2) 0.4645(3) 0.81612(18) 0.0271(10) Uani 1 1 d . . . . .
H01H H 0.549679 0.431541 0.792770 0.033 Uiso 1 1 calc R . . . .
C01I C 0.4853(2) 0.5663(3) 0.88569(18) 0.0254(9) Uani 1 1 d . . . . .
C01J C 0.2961(2) 0.8881(3) 0.46900(18) 0.0264(9) Uani 1 1 d . . . . .
C01K C 0.2702(2) 0.6897(3) 0.46810(19) 0.0270(10) Uani 1 1 d . . . . .
C01L C 0.1796(2) 0.8905(3) 0.59723(18) 0.0265(9) Uani 1 1 d . . . . .
C01M C 0.3911(2) 0.4455(3) 0.70295(19) 0.0302(10) Uani 1 1 d . . . . .
C01N C 0.6196(2) 0.4563(4) 0.98430(19) 0.0299(10) Uani 1 1 d . . . . .
H01N H 0.639206 0.458168 1.021362 0.036 Uiso 1 1 calc R . . . .
C01O C 0.4249(2) 0.5863(3) 0.54507(19) 0.0292(10) Uani 1 1 d . . . . .
C01P C 0.5691(2) 0.5077(3) 0.96443(19) 0.0299(10) Uani 1 1 d . . . . .
H01P H 0.554286 0.541992 0.988105 0.036 Uiso 1 1 calc R . . . .
C01Q C 0.2832(2) 0.9973(3) 0.6406(2) 0.0333(11) Uani 1 1 d . . . . .
H01Q H 0.317263 1.033645 0.654776 0.040 Uiso 1 1 calc R . . . .
C01R C 0.5136(2) 0.3820(4) 0.6832(2) 0.0353(11) Uani 1 1 d . . . . .
H01R H 0.486604 0.340334 0.690633 0.042 Uiso 1 1 calc R . . . .
C01S C 0.5507(2) 0.8420(4) 0.68697(19) 0.0325(11) Uani 1 1 d . . . . .
C01T C 0.3535(2) 0.9209(4) 0.4744(2) 0.0389(12) Uani 1 1 d . . . . .
H01T H 0.386591 0.895623 0.500230 0.047 Uiso 1 1 calc R . . . .
C01U C 0.0205(2) 0.7253(3) 0.52965(19) 0.0280(10) Uani 1 1 d . . . . .
C01W C 0.0650(2) 0.6509(4) 0.46583(19) 0.0297(10) Uani 1 1 d . . . . .
H01W H 0.097014 0.644381 0.451767 0.036 Uiso 1 1 calc R . . . .
C01X C 0.6440(2) 0.3998(3) 0.95098(19) 0.0290(10) Uani 1 1 d . . . . .
C01Y C 0.4767(2) 0.9572(3) 0.64259(19) 0.0310(10) Uani 1 1 d . . . . .
C01Z C 0.4594(2) 0.6186(3) 0.9192(2) 0.0301(10) Uani 1 1 d . . . . .
H01Z H 0.477671 0.618541 0.956516 0.036 Uiso 1 1 calc R . . . .
C020 C 0.6130(2) 0.3968(3) 0.89466(19) 0.0287(10) Uani 1 1 d . . . . .
C021 C 0.6984(2) 0.3467(3) 0.9721(2) 0.0318(11) Uani 1 1 d . . . . .
C022 C 0.4504(2) 0.6446(4) 0.5146(2) 0.0349(11) Uani 1 1 d . . . . .
H022 H 0.451015 0.626287 0.480280 0.042 Uiso 1 1 calc R . . . .
C023 C 0.5503(2) 0.5379(4) 0.6824(2) 0.0368(12) Uani 1 1 d . . . . .
H023 H 0.548566 0.601033 0.690066 0.044 Uiso 1 1 calc R . . . .
C024 C 0.3458(2) 0.4582(4) 0.6555(2) 0.0368(12) Uani 1 1 d . . . . .
H024 H 0.346073 0.510504 0.634325 0.044 Uiso 1 1 calc R . . . .
C025 C -0.0348(2) 0.6053(4) 0.4655(2) 0.0302(10) Uani 1 1 d . . . . .
C026 C 0.2352(2) 1.0059(3) 0.6613(2) 0.0334(11) Uani 1 1 d . . . . .
H026 H 0.237624 1.046848 0.689729 0.040 Uiso 1 1 calc R . . . .
C027 C 0.4748(2) 0.7295(4) 0.5356(2) 0.0316(11) Uani 1 1 d . . . . .
C028 C 0.6337(2) 0.3351(4) 0.8610(2) 0.0380(12) Uani 1 1 d . . . . .
H028 H 0.612125 0.330297 0.824508 0.046 Uiso 1 1 calc R . . . .
C029 C 0.2475(2) 0.9259(4) 0.4309(2) 0.0342(11) Uani 1 1 d . . . . .
H029 H 0.209179 0.904111 0.427994 0.041 Uiso 1 1 calc R . . . .
C02A C -0.0329(2) 0.6686(3) 0.5078(2) 0.0305(10) Uani 1 1 d . . . . .
C02B C 0.1841(2) 0.9542(4) 0.6400(2) 0.0318(11) Uani 1 1 d . . . . .
H02B H 0.152042 0.961136 0.653930 0.038 Uiso 1 1 calc R . . . .
C02C C 0.0154(2) 0.5994(4) 0.4452(2) 0.0313(10) Uani 1 1 d . . . . .
H02C H 0.013765 0.558678 0.416850 0.038 Uiso 1 1 calc R . . . .
C02D C 0.0745(2) 0.8433(4) 0.5932(2) 0.0314(10) Uani 1 1 d . . . . .
H02D H 0.075359 0.885224 0.620908 0.038 Uiso 1 1 calc R . . . .
C02E C 0.6182(2) 0.8175(5) 0.7073(2) 0.0450(14) Uani 1 1 d . . . . .
C02F C 0.4131(3) 0.4857(4) 0.5264(2) 0.0394(12) Uani 1 1 d . . . . .
C02G C 0.0246(2) 0.7916(4) 0.5718(2) 0.0330(11) Uani 1 1 d . . . . .
H02G H -0.007960 0.799474 0.584910 0.040 Uiso 1 1 calc R . . . .
C02H C 0.5117(3) 0.7842(4) 0.5058(2) 0.0438(14) Uani 1 1 d . . . . .
C02I C -0.0839(2) 0.6756(4) 0.5262(2) 0.0408(13) Uani 1 1 d . . . . .
H02I H -0.083977 0.717762 0.553479 0.049 Uiso 1 1 calc R . . . .
C02J C 0.2560(2) 0.6931(4) 0.4124(2) 0.0382(12) Uani 1 1 d . . . . .
H02J H 0.257587 0.749546 0.395250 0.046 Uiso 1 1 calc R . . . .
C02K C 0.5617(2) 0.4560(3) 0.87353(18) 0.0269(10) Uani 1 1 d . . . . .
C02L C 0.7337(2) 0.3530(4) 1.0269(2) 0.0372(12) Uani 1 1 d . . . . .
H02L H 0.720336 0.388650 1.050976 0.045 Uiso 1 1 calc R . . . .
C02M C 0.5356(2) 0.9313(4) 0.6664(2) 0.0372(12) Uani 1 1 d . . . . .
H02M H 0.565890 0.974448 0.668661 0.045 Uiso 1 1 calc R . . . .
C02N C -0.0864(2) 0.5501(4) 0.4431(2) 0.0361(11) Uani 1 1 d . . . . .
H02N H -0.087616 0.508308 0.415261 0.043 Uiso 1 1 calc R . . . .
C02O C -0.1331(3) 0.6212(4) 0.5042(3) 0.0499(15) Uani 1 1 d . . . . .
H02O H -0.166019 0.625952 0.517183 0.060 Uiso 1 1 calc R . . . .
C02P C -0.1349(2) 0.5584(4) 0.4625(3) 0.0440(14) Uani 1 1 d . . . . .
H02P H -0.168870 0.522169 0.447793 0.053 Uiso 1 1 calc R . . . .
C02Q C 0.4634(3) 1.0594(4) 0.6231(3) 0.0483(15) Uani 1 1 d . . . . .
C02R C 0.2680(2) 0.6045(4) 0.4939(2) 0.0369(12) Uani 1 1 d . . . . .
H02R H 0.277766 0.602062 0.531520 0.044 Uiso 1 1 calc R . . . .
C02S C 0.3896(3) 0.3679(4) 0.7354(2) 0.0492(15) Uani 1 1 d . . . . .
H02S H 0.419778 0.359131 0.768004 0.059 Uiso 1 1 calc R . . . .
C02T C 0.7874(3) 0.3073(4) 1.0449(3) 0.0464(14) Uani 1 1 d . . . . .
H02T H 0.810629 0.313823 1.080848 0.056 Uiso 1 1 calc R . . . .
C02U C 0.6837(3) 0.2835(4) 0.8809(2) 0.0404(12) Uani 1 1 d . . . . .
H02U H 0.695818 0.243339 0.857933 0.049 Uiso 1 1 calc R . . . .
C02V C 0.3606(3) 0.9926(4) 0.4402(3) 0.0531(16) Uani 1 1 d . . . . .
H02V H 0.398672 1.015553 0.443309 0.064 Uiso 1 1 calc R . . . .
C02Y C 0.7187(2) 0.2899(4) 0.9373(2) 0.0369(12) Uani 1 1 d . . . . .
C02Z C 0.2390(3) 0.6118(5) 0.3816(3) 0.0534(17) Uani 1 1 d . . . . .
H02Z H 0.229402 0.614006 0.344014 0.064 Uiso 1 1 calc R . . . .
C030 C 0.5936(3) 0.5054(5) 0.6601(3) 0.0509(15) Uani 1 1 d . . . . .
H030 H 0.619734 0.547294 0.651617 0.061 Uiso 1 1 calc R . . . .
C031 C 0.5578(3) 0.3499(4) 0.6620(2) 0.0446(14) Uani 1 1 d . . . . .
H031 H 0.560404 0.286587 0.655456 0.054 Uiso 1 1 calc R . . . .
C032 C 0.3118(3) 1.0292(4) 0.4022(3) 0.0533(16) Uani 1 1 d . . . . .
H032 H 0.317025 1.076881 0.379660 0.064 Uiso 1 1 calc R . . . .
C033 C 0.5983(3) 0.4117(5) 0.6505(2) 0.0496(15) Uani 1 1 d . . . . .
H033 H 0.628042 0.389948 0.636474 0.059 Uiso 1 1 calc R . . . .
C034 C 0.2995(3) 0.3937(5) 0.6387(3) 0.0490(15) Uani 1 1 d . . . . .
H034 H 0.269512 0.401906 0.606022 0.059 Uiso 1 1 calc R . . . .
C035 C 0.7740(3) 0.2424(4) 0.9568(3) 0.0444(13) Uani 1 1 d . . . . .
H035 H 0.787404 0.204976 0.933445 0.053 Uiso 1 1 calc R . . . .
C036 C 0.2549(3) 0.9964(4) 0.3967(2) 0.0488(15) Uani 1 1 d . . . . .
H036 H 0.222004 1.021149 0.370475 0.059 Uiso 1 1 calc R . . . .
C037 C 0.2984(3) 0.3179(5) 0.6708(3) 0.0503(16) Uani 1 1 d . . . . .
H037 H 0.267225 0.275068 0.660056 0.060 Uiso 1 1 calc R . . . .
C038 C 0.8080(3) 0.2511(4) 1.0100(2) 0.0459(14) Uani 1 1 d . . . . .
H038 H 0.844345 0.219804 1.022791 0.055 Uiso 1 1 calc R . . . .
C039 C 0.3435(3) 0.3048(5) 0.7190(3) 0.0592(19) Uani 1 1 d . . . . .
H039 H 0.342617 0.253095 0.740471 0.071 Uiso 1 1 calc R . . . .
C03A C 0.2516(3) 0.5247(4) 0.4639(3) 0.0519(16) Uani 1 1 d . . . . .
H03A H 0.250276 0.468313 0.481248 0.062 Uiso 1 1 calc R . . . .
C03B C 0.2368(3) 0.5278(5) 0.4078(3) 0.0609(19) Uani 1 1 d . . . . .
H03B H 0.225415 0.473505 0.387615 0.073 Uiso 1 1 calc R . . . .

loop_
_atom_site_aniso_label
_atom_site_aniso_U_11
_atom_site_aniso_U_22
_atom_site_aniso_U_33
_atom_site_aniso_U_23
_atom_site_aniso_U_13
_atom_site_aniso_U_12
Eu01 0.02142(10) 0.02247(11) 0.01984(10) -0.00079(9) 0.00778(8) -0.00168(9)
P002 0.0233(5) 0.0247(6) 0.0202(5) 0.0020(4) 0.0087(4) 0.0014(4)
P003 0.0264(6) 0.0258(6) 0.0188(5) 0.0000(4) 0.0076(4) -0.0015(5)
F006 0.0398(17) 0.053(2) 0.0284(15) -0.0134(14) 0.0003(13) 0.0046(15)
F007 0.0379(16) 0.056(2) 0.0343(16) -0.0159(14) 0.0126(13) -0.0210(15)
F008 0.0315(16) 0.056(2) 0.064(2) -0.0170(17) 0.0237(16) -0.0111(15)
F009 0.0431(18) 0.055(2) 0.052(2) -0.0271(16) 0.0260(16) -0.0079(15)
F00A 0.074(2) 0.0312(17) 0.0406(18) -0.0080(14) 0.0155(17) -0.0059(16)
O00B 0.0274(16) 0.0322(18) 0.0245(16) 0.0008(13) 0.0049(13) 0.0011(14)
O00C 0.0256(16) 0.0263(16) 0.0230(15) -0.0030(13) 0.0110(13) -0.0041(13)
F00D 0.067(2) 0.0373(18) 0.066(2) -0.0031(16) 0.0452(19) -0.0083(16)
O00E 0.0392(19) 0.0241(17) 0.0323(18) -0.0024(14) 0.0134(15) -0.0026(14)
O00F 0.0277(17) 0.0372(19) 0.0292(17) 0.0014(14) 0.0068(14) -0.0043(14)
F00G 0.051(2) 0.049(2) 0.0464(19) 0.0185(16) 0.0093(16) -0.0167(16)
O00H 0.0269(16) 0.0301(17) 0.0280(17) -0.0045(14) 0.0105(14) -0.0070(14)
O00I 0.0315(17) 0.0295(18) 0.0238(16) 0.0000(13) 0.0083(14) -0.0003(14)
F00K 0.077(3) 0.0336(18) 0.084(3) -0.0208(18) 0.050(2) -0.0186(17)
F00L 0.0340(17) 0.074(3) 0.053(2) 0.0184(19) 0.0055(15) -0.0015(17)
O00M 0.0311(17) 0.0279(17) 0.0246(16) -0.0010(13) 0.0097(14) 0.0009(14)
F00N 0.107(3) 0.045(2) 0.0398(19) -0.0149(16) 0.027(2) -0.014(2)
O00O 0.0308(17) 0.0334(19) 0.0325(18) -0.0044(14) 0.0152(14) -0.0068(14)
F00P 0.043(2) 0.098(3) 0.057(2) 0.000(2) 0.0205(17) 0.005(2)
F00Q 0.0383(19) 0.077(3) 0.085(3) 0.008(2) 0.0020(19) -0.0254(19)
F00R 0.077(3) 0.0371(19) 0.066(2) -0.0030(17) 0.024(2) 0.0175(18)
F00S 0.073(3) 0.045(2) 0.056(2) 0.0172(17) -0.0042(19) -0.0124(19)
F00U 0.154(4) 0.047(2) 0.064(2) -0.0074(19) 0.077(3) -0.022(3)
F00V 0.073(3) 0.049(2) 0.086(3) 0.021(2) -0.007(2) -0.033(2)
F00W 0.126(4) 0.034(2) 0.103(4) -0.007(2) 0.055(3) 0.006(2)
F00X 0.050(2) 0.109(4) 0.122(4) 0.040(3) 0.050(3) 0.004(2)
C00Y 0.028(2) 0.023(2) 0.020(2) 0.0021(17) 0.0081(18) 0.0023(18)
C00Z 0.033(2) 0.021(2) 0.024(2) -0.0008(17) 0.0128(19) -0.0035(18)
C010 0.027(2) 0.026(2) 0.024(2) -0.0002(18) 0.0114(18) 0.0022(18)
C011 0.029(2) 0.024(2) 0.022(2) -0.0002(18) 0.0054(18) 0.0040(18)
C012 0.030(2) 0.025(2) 0.029(2) -0.0013(19) 0.0102(19) 0.0012(19)
C013 0.023(2) 0.026(2) 0.022(2) 0.0053(17) 0.0059(17) 0.0003(17)
C014 0.025(2) 0.032(3) 0.024(2) 0.0005(19) 0.0059(18) -0.0054(19)
C015 0.022(2) 0.027(2) 0.025(2) 0.0035(18) 0.0077(17) 0.0034(18)
C016 0.031(2) 0.028(2) 0.036(3) 0.003(2) 0.015(2) 0.001(2)
C017 0.026(2) 0.025(2) 0.020(2) 0.0019(17) 0.0053(18) 0.0028(18)
C018 0.026(2) 0.030(2) 0.025(2) 0.0042(19) 0.0106(18) 0.0046(19)
C019 0.030(2) 0.030(2) 0.022(2) -0.0004(18) 0.0078(19) -0.0043(19)
C01A 0.027(2) 0.028(2) 0.025(2) 0.0041(18) 0.0054(18) 0.0045(19)
C01B 0.032(2) 0.024(2) 0.020(2) 0.0016(17) 0.0079(18) -0.0017(19)
C01C 0.031(2) 0.026(2) 0.019(2) -0.0018(17) 0.0073(18) -0.0066(19)
C01D 0.028(2) 0.026(2) 0.032(3) -0.0037(19) 0.008(2) 0.0016(19)
C01E 0.028(2) 0.035(3) 0.020(2) 0.0000(19) 0.0069(18) 0.003(2)
C01F 0.042(3) 0.031(3) 0.029(2) -0.004(2) 0.019(2) -0.001(2)
C01G 0.028(2) 0.025(2) 0.023(2) 0.0025(18) 0.0104(18) 0.0055(18)
C01H 0.034(2) 0.026(2) 0.023(2) -0.0044(18) 0.0107(19) -0.0040(19)
C01I 0.032(2) 0.024(2) 0.022(2) -0.0022(17) 0.0113(19) -0.0051(19)
C01J 0.034(2) 0.022(2) 0.025(2) -0.0004(18) 0.0123(19) 0.0002(19)
C01K 0.023(2) 0.028(2) 0.032(2) -0.0050(19) 0.0104(19) -0.0006(18)
C01L 0.028(2) 0.026(2) 0.023(2) 0.0034(18) 0.0048(18) 0.0037(19)
C01M 0.036(3) 0.032(3) 0.026(2) -0.007(2) 0.016(2) -0.007(2)
C01N 0.031(2) 0.036(3) 0.020(2) 0.0018(19) 0.0038(19) -0.004(2)
C01O 0.033(2) 0.029(2) 0.027(2) -0.0024(19) 0.011(2) 0.003(2)
C01P 0.037(3) 0.031(3) 0.022(2) 0.0002(19) 0.009(2) -0.003(2)
C01Q 0.035(3) 0.028(3) 0.034(3) -0.005(2) 0.006(2) -0.003(2)
C01R 0.041(3) 0.035(3) 0.032(3) -0.002(2) 0.014(2) 0.001(2)
C01S 0.031(3) 0.042(3) 0.025(2) -0.002(2) 0.009(2) -0.010(2)
C01T 0.038(3) 0.041(3) 0.036(3) 0.003(2) 0.009(2) -0.011(2)
C01U 0.029(2) 0.028(2) 0.028(2) 0.0028(18) 0.0091(19) 0.0037(19)
C01W 0.026(2) 0.036(3) 0.026(2) -0.001(2) 0.0073(19) 0.002(2)
C01X 0.032(2) 0.026(2) 0.026(2) 0.0037(19) 0.0047(19) -0.005(2)
C01Y 0.038(3) 0.031(3) 0.028(2) -0.004(2) 0.016(2) -0.010(2)
C01Z 0.035(3) 0.032(3) 0.025(2) -0.0033(19) 0.011(2) -0.003(2)
C020 0.033(2) 0.027(2) 0.025(2) -0.0023(19) 0.0072(19) -0.004(2)
C021 0.031(2) 0.029(3) 0.032(3) 0.007(2) 0.005(2) -0.004(2)
C022 0.044(3) 0.038(3) 0.029(3) -0.002(2) 0.019(2) 0.000(2)
C023 0.036(3) 0.034(3) 0.044(3) 0.000(2) 0.018(2) 0.000(2)
C024 0.033(3) 0.034(3) 0.041(3) 0.001(2) 0.007(2) -0.003(2)
C025 0.027(2) 0.033(3) 0.029(2) 0.007(2) 0.0062(19) 0.004(2)
C026 0.044(3) 0.029(3) 0.027(2) -0.008(2) 0.010(2) 0.004(2)
C027 0.032(2) 0.034(3) 0.032(2) 0.001(2) 0.015(2) 0.004(2)
C028 0.040(3) 0.039(3) 0.031(3) -0.005(2) 0.005(2) 0.005(2)
C029 0.037(3) 0.034(3) 0.033(3) 0.003(2) 0.012(2) 0.005(2)
C02A 0.026(2) 0.030(3) 0.035(3) 0.007(2) 0.008(2) 0.0049(19)
C02B 0.033(3) 0.033(3) 0.031(3) -0.002(2) 0.012(2) 0.005(2)
C02C 0.032(3) 0.033(3) 0.030(2) -0.002(2) 0.012(2) 0.000(2)
C02D 0.033(3) 0.033(3) 0.031(3) -0.002(2) 0.014(2) 0.007(2)
C02E 0.031(3) 0.062(4) 0.041(3) 0.004(3) 0.009(2) -0.012(3)
C02F 0.058(3) 0.029(3) 0.038(3) -0.007(2) 0.026(3) 0.000(2)
C02G 0.035(3) 0.032(3) 0.038(3) 0.001(2) 0.020(2) 0.004(2)
C02H 0.054(4) 0.040(3) 0.048(3) -0.001(3) 0.032(3) -0.001(3)
C02I 0.038(3) 0.039(3) 0.047(3) -0.006(3) 0.016(3) -0.002(2)
C02J 0.043(3) 0.034(3) 0.036(3) -0.009(2) 0.009(2) 0.003(2)
C02K 0.029(2) 0.027(2) 0.023(2) -0.0022(18) 0.0060(19) -0.0039(19)
C02L 0.036(3) 0.037(3) 0.033(3) 0.006(2) 0.002(2) -0.004(2)
C02M 0.040(3) 0.041(3) 0.031(3) 0.000(2) 0.011(2) -0.014(2)
C02N 0.034(3) 0.035(3) 0.036(3) 0.000(2) 0.006(2) 0.001(2)
C02O 0.031(3) 0.048(4) 0.076(4) -0.006(3) 0.024(3) -0.004(3)
C02P 0.027(3) 0.042(3) 0.061(4) -0.003(3) 0.011(3) -0.006(2)
C02Q 0.058(4) 0.033(3) 0.053(4) -0.005(3) 0.015(3) -0.017(3)
C02R 0.037(3) 0.033(3) 0.045(3) 0.000(2) 0.018(2) -0.005(2)
C02S 0.070(4) 0.048(3) 0.029(3) 0.000(2) 0.015(3) -0.024(3)
C02T 0.043(3) 0.045(3) 0.044(3) 0.009(3) 0.004(3) -0.002(3)
C02U 0.045(3) 0.037(3) 0.040(3) -0.004(2) 0.013(2) 0.009(2)
C02V 0.062(4) 0.047(4) 0.058(4) 0.008(3) 0.031(3) -0.014(3)
C02Y 0.041(3) 0.027(3) 0.038(3) 0.007(2) 0.003(2) 0.001(2)
C02Z 0.055(4) 0.063(4) 0.038(3) -0.022(3) 0.008(3) 0.006(3)
C030 0.043(3) 0.054(4) 0.064(4) 0.003(3) 0.029(3) -0.003(3)
C031 0.049(3) 0.041(3) 0.047(3) -0.004(3) 0.019(3) 0.012(3)
C032 0.077(5) 0.039(3) 0.051(4) 0.015(3) 0.031(3) -0.004(3)
C033 0.043(3) 0.067(4) 0.045(3) -0.002(3) 0.022(3) 0.016(3)
C034 0.032(3) 0.056(4) 0.054(4) -0.013(3) 0.006(3) -0.005(3)
C035 0.044(3) 0.028(3) 0.059(4) 0.004(3) 0.012(3) 0.001(2)
C036 0.068(4) 0.041(3) 0.043(3) 0.015(3) 0.025(3) 0.016(3)
C037 0.049(3) 0.057(4) 0.056(4) -0.022(3) 0.033(3) -0.029(3)
C038 0.037(3) 0.034(3) 0.058(4) 0.015(3) 0.001(3) 0.003(2)
C039 0.081(5) 0.060(4) 0.049(4) -0.008(3) 0.039(4) -0.039(4)
C03A 0.050(4) 0.034(3) 0.078(5) -0.006(3) 0.028(3) -0.007(3)
C03B 0.055(4) 0.040(4) 0.087(5) -0.028(4) 0.021(4) -0.003(3)

loop_
_atom_type_symbol
_atom_type_description
_atom_type_scat_dispersion_real
_atom_type_scat_dispersion_imag
_atom_type_scat_source
C C 0.0033 0.0016 'International Tables Vol C Tables 4.2.6.8 and 6.1.1.4'
H H 0.0000 0.0000 'International Tables Vol C Tables 4.2.6.8 and 6.1.1.4'
Eu Eu -0.1578 3.6682 'International Tables Vol C Tables 4.2.6.8 and 6.1.1.4'
F F 0.0171 0.0103 'International Tables Vol C Tables 4.2.6.8 and 6.1.1.4'
O O 0.0106 0.0060 'International Tables Vol C Tables 4.2.6.8 and 6.1.1.4'
P P 0.1023 0.0942 'International Tables Vol C Tables 4.2.6.8 and 6.1.1.4'

loop_
_exptl_crystal_face_index_h
_exptl_crystal_face_index_k
_exptl_crystal_face_index_l
_exptl_crystal_face_perp_dist
16 -11 18 0.1561
-27 -4 27 0.0766
25 6 -29 0.0076
19 -12 14 0.1604
9 16 17 0.0360
-11 -15 -18 0.0785

loop_
_geom_angle_atom_site_label_1
_geom_angle_atom_site_label_2
_geom_angle_atom_site_label_3
_geom_angle
_geom_angle_site_symmetry_1
_geom_angle_site_symmetry_3
_geom_angle_publ_flag
O00B Eu01 O00C 73.77(11) . . ?
O00B Eu01 O00E 79.08(12) . . ?
O00B Eu01 O00F 140.68(12) . . ?
O00B Eu01 O00H 114.09(11) . . ?
O00B Eu01 O00I 138.91(12) . . ?
O00B Eu01 O00M 77.20(11) . . ?
O00B Eu01 O00O 75.59(11) . . ?
O00E Eu01 O00C 117.31(11) . . ?
O00F Eu01 O00C 144.13(11) . . ?
O00F Eu01 O00E 72.80(12) . . ?
O00F Eu01 O00H 81.66(11) . . ?
O00F Eu01 O00M 107.72(11) . . ?
O00H Eu01 O00C 71.41(10) . . ?
O00H Eu01 O00E 70.29(11) . . ?
O00I Eu01 O00C 76.09(11) . . ?
O00I Eu01 O00E 140.55(11) . . ?
O00I Eu01 O00F 76.72(11) . . ?
O00I Eu01 O00H 81.12(11) . . ?
O00I Eu01 O00M 73.66(11) . . ?
O00I Eu01 O00O 119.70(12) . . ?
O00M Eu01 O00C 86.45(11) . . ?
O00M Eu01 O00E 139.67(11) . . ?
O00M Eu01 O00H 149.83(11) . . ?
O00O Eu01 O00C 145.21(11) . . ?
O00O Eu01 O00E 71.81(11) . . ?
O00O Eu01 O00F 69.90(11) . . ?
O00O Eu01 O00H 137.78(11) . . ?
O00O Eu01 O00M 70.96(11) . . ?
O00B P002 C00Y 112.5(2) . . ?
O00B P002 C01J 110.9(2) . . ?
O00B P002 C01K 111.0(2) . . ?
C00Y P002 C01K 106.1(2) . . ?
C01J P002 C00Y 108.1(2) . . ?
C01J P002 C01K 108.0(2) . . ?
O00I P003 C01B 111.1(2) . . ?
O00I P003 C01E 110.4(2) . . ?
O00I P003 C01M 113.7(2) . . ?
C01E P003 C01B 108.0(2) . . ?
C01E P003 C01M 107.0(2) . . ?
C01M P003 C01B 106.5(2) . . ?
P002 O00B Eu01 164.8(2) . . ?
C013 O00C Eu01 135.5(3) . . ?
C01Y O00E Eu01 132.4(3) . . ?
C01S O00F Eu01 131.2(3) . . ?
C017 O00H Eu01 135.1(3) . . ?
P003 O00I Eu01 155.9(2) . . ?
C01O O00M Eu01 133.6(3) . . ?
C027 O00O Eu01 133.9(3) . . ?
C011 C00Y P002 120.5(3) . . ?
C01G C00Y P002 119.2(3) . . ?
C01G C00Y C011 120.3(4) . . ?
C019 C00Z C01B 122.9(4) . . ?
C019 C00Z C01I 119.4(4) . . ?
C01I C00Z C01B 117.7(4) . . ?
C017 C010 C013 120.6(4) . . ?
C012 C011 C00Y 121.6(4) . . ?
C01L C011 C00Y 118.5(4) . . ?
C01L C011 C012 119.9(4) . . ?
C01Q C012 C011 119.8(4) . . ?
O00C C013 C010 127.9(4) . . ?
O00C C013 C014 115.1(4) . . ?
C010 C013 C014 116.9(4) . . ?
F007 C014 F00G 107.2(4) . . ?
F007 C014 C013 111.9(4) . . ?
F008 C014 F007 107.2(4) . . ?
F008 C014 F00G 107.8(4) . . ?
F008 C014 C013 113.3(4) . . ?
F00G C014 C013 109.3(4) . . ?
C018 C015 C01A 120.4(4) . . ?
C018 C015 C01G 117.8(4) . . ?
C01G C015 C01A 121.8(4) . . ?
C019 C016 C01F 119.6(5) . . ?
O00H C017 C010 128.8(4) . . ?
O00H C017 C01D 112.7(4) . . ?
C010 C017 C01D 118.6(4) . . ?
C015 C018 C01L 119.8(4) . . ?
C015 C018 C02D 117.8(4) . . ?
C02D C018 C01L 122.4(4) . . ?
C016 C019 C00Z 121.3(4) . . ?
C015 C01A C01W 121.8(4) . . ?
C01U C01A C015 120.2(4) . . ?
C01U C01A C01W 118.1(4) . . ?
C00Z C01B P003 121.2(3) . . ?
C01H C01B P003 117.9(3) . . ?
C01H C01B C00Z 120.9(4) . . ?
C01P C01C C01I 122.0(4) . . ?
C02K C01C C01I 119.9(4) . . ?
C02K C01C C01P 118.1(4) . . ?
F006 C01D F00A 107.4(4) . . ?
F006 C01D C017 111.0(4) . . ?
F009 C01D F006 107.1(4) . . ?
F009 C01D F00A 106.8(4) . . ?
F009 C01D C017 113.4(4) . . ?
F00A C01D C017 110.7(4) . . ?
C01R C01E P003 122.6(4) . . ?
C023 C01E P003 117.8(4) . . ?
C023 C01E C01R 119.6(5) . . ?
C01Z C01F C016 120.5(5) . . ?
C00Y C01G C015 123.1(4) . . ?
C01B C01H C02K 122.7(4) . . ?
C00Z C01I C01C 120.6(4) . . ?
C01Z C01I C00Z 117.7(4) . . ?
C01Z C01I C01C 121.7(4) . . ?
C01T C01J P002 117.8(4) . . ?
C029 C01J P002 121.8(4) . . ?
C029 C01J C01T 120.3(5) . . ?
C02J C01K P002 123.1(4) . . ?
C02J C01K C02R 119.8(5) . . ?
C02R C01K P002 117.0(4) . . ?
C011 C01L C018 120.5(4) . . ?
C011 C01L C02B 118.4(4) . . ?
C02B C01L C018 121.1(4) . . ?
C024 C01M P003 120.5(4) . . ?
C024 C01M C02S 119.4(5) . . ?
C02S C01M P003 120.0(4) . . ?
C01P C01N C01X 122.9(4) . . ?
O00M C01O C022 128.5(5) . . ?
O00M C01O C02F 114.2(4) . . ?
C022 C01O C02F 117.1(4) . . ?
C01N C01P C01C 120.9(5) . . ?
C012 C01Q C026 120.6(5) . . ?
C031 C01R C01E 119.8(5) . . ?
O00F C01S C02E 114.0(5) . . ?
O00F C01S C02M 128.9(5) . . ?
C02M C01S C02E 117.1(5) . . ?
C01J C01T C02V 118.7(5) . . ?
C01A C01U C02A 120.6(4) . . ?
C01A C01U C02G 117.9(4) . . ?
C02G C01U C02A 121.6(4) . . ?
C02C C01W C01A 121.2(4) . . ?
C01N C01X C021 122.7(4) . . ?
C020 C01X C01N 117.8(4) . . ?
C020 C01X C021 119.5(5) . . ?
O00E C01Y C02M 128.9(5) . . ?
O00E C01Y C02Q 112.6(5) . . ?
C02M C01Y C02Q 118.5(5) . . ?
C01F C01Z C01I 121.6(5) . . ?
C01X C020 C028 118.9(5) . . ?
C01X C020 C02K 118.9(4) . . ?
C028 C020 C02K 122.2(4) . . ?
C02L C021 C01X 122.0(5) . . ?
C02Y C021 C01X 119.7(5) . . ?
C02Y C021 C02L 118.2(5) . . ?
C027 C022 C01O 120.0(5) . . ?
C01E C023 C030 120.1(5) . . ?
C01M C024 C034 120.7(5) . . ?
C02A C025 C02C 119.0(5) . . ?
C02A C025 C02N 120.2(5) . . ?
C02N C025 C02C 120.9(5) . . ?
C02B C026 C01Q 120.4(5) . . ?
O00O C027 C022 127.9(5) . . ?
O00O C027 C02H 113.2(5) . . ?
C022 C027 C02H 118.7(4) . . ?
C02U C028 C020 121.6(5) . . ?
C01J C029 C036 120.6(5) . . ?
C025 C02A C01U 119.0(4) . . ?
C025 C02A C02I 118.2(5) . . ?
C02I C02A C01U 122.8(5) . . ?
C026 C02B C01L 120.9(5) . . ?
C01W C02C C025 122.1(5) . . ?
C02G C02D C018 121.6(5) . . ?
F00L C02E F00P 106.9(5) . . ?
F00L C02E F00Q 108.4(5) . . ?
F00L C02E C01S 112.5(4) . . ?
F00P C02E C01S 108.6(4) . . ?
F00Q C02E F00P 105.9(5) . . ?
F00Q C02E C01S 114.2(5) . . ?
F00K C02F C01O 112.1(4) . . ?
F00N C02F F00K 106.2(5) . . ?
F00N C02F F00R 108.0(4) . . ?
F00N C02F C01O 113.9(4) . . ?
F00R C02F F00K 106.4(5) . . ?
F00R C02F C01O 109.9(5) . . ?
C02D C02G C01U 122.1(5) . . ?
F00D C02H F00X 107.0(5) . . ?
F00D C02H C027 111.6(4) . . ?
F00U C02H F00D 108.5(5) . . ?
F00U C02H F00X 105.6(5) . . ?
F00U C02H C027 113.6(5) . . ?
F00X C02H C027 110.2(5) . . ?
C02O C02I C02A 120.6(5) . . ?
C01K C02J C02Z 120.2(6) . . ?
C01C C02K C01H 117.8(4) . . ?
C01C C02K C020 121.2(4) . . ?
C020 C02K C01H 120.9(4) . . ?
C02T C02L C021 120.8(6) . . ?
C01Y C02M C01S 121.6(5) . . ?
C02P C02N C025 119.8(5) . . ?
C02I C02O C02P 121.1(5) . . ?
C02N C02P C02O 120.1(5) . . ?
F00S C02Q F00V 107.3(5) . . ?
F00S C02Q F00W 106.6(6) . . ?
F00S C02Q C01Y 111.8(5) . . ?
F00V C02Q F00W 108.3(5) . . ?
F00V C02Q C01Y 113.0(5) . . ?
F00W C02Q C01Y 109.6(5) . . ?
C03A C02R C01K 120.2(5) . . ?
C039 C02S C01M 119.8(6) . . ?
C02L C02T C038 121.0(6) . . ?
C028 C02U C02Y 120.8(5) . . ?
C032 C02V C01T 120.3(6) . . ?
C021 C02Y C02U 119.2(5) . . ?
C021 C02Y C035 120.1(5) . . ?
C035 C02Y C02U 120.6(5) . . ?
C03B C02Z C02J 119.4(6) . . ?
C033 C030 C023 120.7(6) . . ?
C01R C031 C033 120.7(5) . . ?
C02V C032 C036 121.0(5) . . ?
C030 C033 C031 119.0(5) . . ?
C037 C034 C024 119.5(6) . . ?
C038 C035 C02Y 120.4(6) . . ?
C032 C036 C029 119.1(6) . . ?
C034 C037 C039 120.3(5) . . ?
C035 C038 C02T 119.4(5) . . ?
C02S C039 C037 120.3(6) . . ?
C02R C03A C03B 120.3(6) . . ?
C03A C03B C02Z 120.1(6) . . ?

loop_
_geom_bond_atom_site_label_1
_geom_bond_atom_site_label_2
_geom_bond_distance
_geom_bond_site_symmetry_2
_geom_bond_publ_flag
Eu01 O00B 2.325(3) . ?
Eu01 O00C 2.409(3) . ?
Eu01 O00E 2.402(3) . ?
Eu01 O00F 2.391(3) . ?
Eu01 O00H 2.398(3) . ?
Eu01 O00I 2.339(3) . ?
Eu01 O00M 2.394(3) . ?
Eu01 O00O 2.390(3) . ?
P002 O00B 1.496(3) . ?
P002 C00Y 1.804(5) . ?
P002 C01J 1.791(5) . ?
P002 C01K 1.804(5) . ?
P003 O00I 1.508(3) . ?
P003 C01B 1.806(4) . ?
P003 C01E 1.795(5) . ?
P003 C01M 1.804(5) . ?
F006 C01D 1.327(6) . ?
F007 C014 1.330(5) . ?
F008 C014 1.319(6) . ?
F009 C01D 1.327(6) . ?
F00A C01D 1.337(6) . ?
O00C C013 1.256(5) . ?
F00D C02H 1.318(7) . ?
O00E C01Y 1.249(6) . ?
O00F C01S 1.249(6) . ?
F00G C014 1.332(6) . ?
O00H C017 1.265(5) . ?
F00K C02F 1.336(6) . ?
F00L C02E 1.318(7) . ?
O00M C01O 1.248(5) . ?
F00N C02F 1.329(6) . ?
O00O C027 1.250(6) . ?
F00P C02E 1.345(7) . ?
F00Q C02E 1.322(7) . ?
F00R C02F 1.332(7) . ?
F00S C02Q 1.316(7) . ?
F00U C02H 1.301(7) . ?
F00V C02Q 1.328(7) . ?
F00W C02Q 1.338(8) . ?
F00X C02H 1.352(7) . ?
C00Y C011 1.456(6) . ?
C00Y C01G 1.353(6) . ?
C00Z C019 1.407(7) . ?
C00Z C01B 1.443(6) . ?
C00Z C01I 1.420(6) . ?
C010 C013 1.409(6) . ?
C010 C017 1.381(6) . ?
C011 C012 1.424(7) . ?
C011 C01L 1.395(6) . ?
C012 C01Q 1.368(7) . ?
C013 C014 1.531(6) . ?
C015 C018 1.412(6) . ?
C015 C01A 1.436(7) . ?
C015 C01G 1.433(6) . ?
C016 C019 1.373(7) . ?
C016 C01F 1.396(7) . ?
C017 C01D 1.540(6) . ?
C018 C01L 1.459(7) . ?
C018 C02D 1.421(6) . ?
C01A C01U 1.402(6) . ?
C01A C01W 1.450(7) . ?
C01B C01H 1.361(7) . ?
C01C C01I 1.454(7) . ?
C01C C01P 1.415(6) . ?
C01C C02K 1.408(6) . ?
C01E C01R 1.391(7) . ?
C01E C023 1.384(7) . ?
C01F C01Z 1.368(7) . ?
C01H C02K 1.436(6) . ?
C01I C01Z 1.413(6) . ?
C01J C01T 1.391(7) . ?
C01J C029 1.372(7) . ?
C01K C02J 1.377(7) . ?
C01K C02R 1.400(7) . ?
C01L C02B 1.414(7) . ?
C01M C024 1.370(7) . ?
C01M C02S 1.402(7) . ?
C01N C01P 1.356(7) . ?
C01N C01X 1.421(7) . ?
C01O C022 1.399(7) . ?
C01O C02F 1.521(7) . ?
C01Q C026 1.387(7) . ?
C01R C031 1.385(7) . ?
C01S C02E 1.548(8) . ?
C01S C02M 1.391(8) . ?
C01T C02V 1.399(8) . ?
C01U C02A 1.454(7) . ?
C01U C02G 1.427(7) . ?
C01W C02C 1.343(7) . ?
C01X C020 1.419(6) . ?
C01X C021 1.442(7) . ?
C01Y C02M 1.380(8) . ?
C01Y C02Q 1.550(8) . ?
C020 C028 1.422(7) . ?
C020 C02K 1.436(7) . ?
C021 C02L 1.411(7) . ?
C021 C02Y 1.400(8) . ?
C022 C027 1.385(7) . ?
C023 C030 1.389(8) . ?
C024 C034 1.391(8) . ?
C025 C02A 1.411(7) . ?
C025 C02C 1.425(7) . ?
C025 C02N 1.414(7) . ?
C026 C02B 1.373(7) . ?
C027 C02H 1.534(7) . ?
C028 C02U 1.349(7) . ?
C029 C036 1.389(7) . ?
C02A C02I 1.416(7) . ?
C02D C02G 1.351(7) . ?
C02I C02O 1.365(8) . ?
C02J C02Z 1.400(8) . ?
C02L C02T 1.369(8) . ?
C02N C02P 1.376(8) . ?
C02O C02P 1.395(9) . ?
C02R C03A 1.371(8) . ?
C02S C039 1.374(8) . ?
C02T C038 1.398(9) . ?
C02U C02Y 1.445(8) . ?
C02V C032 1.368(9) . ?
C02Y C035 1.415(8) . ?
C02Z C03B 1.391(10) . ?
C030 C033 1.377(9) . ?
C031 C033 1.393(9) . ?
C032 C036 1.376(9) . ?
C034 C037 1.373(9) . ?
C035 C038 1.372(8) . ?
C037 C039 1.382(10) . ?
C03A C03B 1.388(10) . ?

loop_
_exptl_oxdiff_crystal_face_indexfrac_h
_exptl_oxdiff_crystal_face_indexfrac_k
_exptl_oxdiff_crystal_face_indexfrac_l
_exptl_oxdiff_crystal_face_x
_exptl_oxdiff_crystal_face_y
_exptl_oxdiff_crystal_face_z
15.9766 -11.4578 17.8882 -0.0379 -0.0000 0.9993
-27.4604 -4.0680 27.0304 0.1046 -0.9928 0.0585
24.8077 5.6687 -28.9464 -0.1028 0.9752 -0.1959
19.2337 -11.5392 13.7401 -0.0134 0.1300 0.9914
9.4205 15.6192 16.5799 -0.9991 -0.0002 0.0421
-10.5126 -14.6446 -17.7512 0.9934 0.0002 -0.1151

loop_
_smtbx_masks_void_nr
_smtbx_masks_void_average_x
_smtbx_masks_void_average_y
_smtbx_masks_void_average_z
_smtbx_masks_void_volume
_smtbx_masks_void_count_electrons
_smtbx_masks_void_content
1 -0.250 -0.757 0.750 847.7 184.4 ?
2 0.250 0.936 0.250 847.7 184.2 ?
3 0.092 0.784 0.890 12.4 0.0 ?
4 0.408 0.284 0.610 12.4 0.0 ?
5 0.592 0.716 0.390 12.4 0.0 ?
6 0.908 0.216 0.110 12.4 0.0 ?
